data_7202755
loop_
_publ_author_name
'Custelcean, Radu'
'Engle, Nancy L.'
'Bonnesen, Peter V.'

_publ_section_title
;
 Crystalline hydrogen-bonded nanocolumns of cyclic thiourea octamers
;
_journal_issue 6
_journal_name_full CrystEngComm
_journal_page_first 452
_journal_paper_doi 10.1039/b701570d
_journal_volume 9
_journal_year 2007
_chemical_formula_sum 'C22 H40 N4 S2'
_chemical_formula_weight 424.70
_chemical_name_systematic
;
?
;
_space_group_IT_number 14
_symmetry_cell_setting monoclinic
_symmetry_space_group_name_Hall '-P 2yn'
_symmetry_space_group_name_H-M 'P 1 21/n 1'
_atom_sites_solution_hydrogens geom
_atom_sites_solution_primary direct
_atom_sites_solution_secondary difmap
_audit_creation_method SHELXL-97
_cell_angle_alpha 90.00
_cell_angle_beta 99.338(10)
_cell_angle_gamma 90.00
_cell_formula_units_Z 8
_cell_length_a 12.586(5)
_cell_length_b 16.546(7)
_cell_length_c 26.900(12)
_cell_measurement_temperature 173(2)
_cell_volume 5528(4)
_computing_structure_refinement 'SHELXL-97 (Sheldrick, 1997)'
_computing_structure_solution 'SHELXS-97 (Sheldrick, 1990)'
_diffrn_ambient_temperature 173(2)
_diffrn_measured_fraction_theta_full 0.999
_diffrn_measured_fraction_theta_max 0.999
_diffrn_radiation_monochromator graphite
_diffrn_radiation_source 'fine-focus sealed tube'
_diffrn_radiation_type MoK\a
_diffrn_radiation_wavelength 0.71073
_diffrn_reflns_av_R_equivalents 0.1487
_diffrn_reflns_av_sigmaI/netI 0.1472
_diffrn_reflns_limit_h_max 14
_diffrn_reflns_limit_h_min -14
_diffrn_reflns_limit_k_max 19
_diffrn_reflns_limit_k_min -19
_diffrn_reflns_limit_l_max 31
_diffrn_reflns_limit_l_min -31
_diffrn_reflns_number 42895
_diffrn_reflns_theta_full 25.00
_diffrn_reflns_theta_max 25.00
_diffrn_reflns_theta_min 1.69
_exptl_absorpt_coefficient_mu 0.206
_exptl_absorpt_correction_T_max 0.9959
_exptl_absorpt_correction_T_min 0.9353
_exptl_absorpt_correction_type empirical
_exptl_crystal_density_diffrn 1.021
_exptl_crystal_density_method 'not measured'
_exptl_crystal_F_000 1856
_exptl_crystal_size_max 0.33
_exptl_crystal_size_mid 0.03
_exptl_crystal_size_min 0.02
_refine_diff_density_max 0.303
_refine_diff_density_min -0.286
_refine_diff_density_rms 0.055
_refine_ls_extinction_method none
_refine_ls_goodness_of_fit_ref 0.864
_refine_ls_hydrogen_treatment constr
_refine_ls_matrix_type full
_refine_ls_number_parameters 517
_refine_ls_number_reflns 9711
_refine_ls_number_restraints 0
_refine_ls_restrained_S_all 0.864
_refine_ls_R_factor_all 0.1558
_refine_ls_R_factor_gt 0.0696
_refine_ls_shift/su_max 0.000
_refine_ls_shift/su_mean 0.000
_refine_ls_structure_factor_coef Fsqd
_refine_ls_weighting_details 'calc w=1/[\s^2^(Fo^2^)+(0.0695P)^2^+0.0000P] where P=(Fo^2^+2Fc^2^)/3'
_refine_ls_weighting_scheme calc
_refine_ls_wR_factor_gt 0.1388
_refine_ls_wR_factor_ref 0.1630
_reflns_number_gt 4399
_reflns_number_total 9711
_reflns_threshold_expression >2sigma(I)
_cod_data_source_file b701570d.txt
_cod_data_source_block 1
_cod_original_sg_symbol_H-M P2(1)/n
_cod_database_code 7202755

loop_
_symmetry_equiv_pos_as_xyz
'x, y, z'
'-x+1/2, y+1/2, -z+1/2'
'-x, -y, -z'
'x-1/2, -y-1/2, z-1/2'

loop_
_atom_site_label
_atom_site_type_symbol
_atom_site_fract_x
_atom_site_fract_y
_atom_site_fract_z
_atom_site_U_iso_or_equiv
_atom_site_adp_type
_atom_site_occupancy
_atom_site_symmetry_multiplicity
_atom_site_calc_flag
_atom_site_refinement_flags
_atom_site_disorder_assembly
_atom_site_disorder_group
S1 S 0.64481(9) 0.88786(7) 0.16462(4) 0.0440(3) Uani 1 1 d . . .
S2 S 0.79881(10) 1.38896(7) 0.00439(4) 0.0470(3) Uani 1 1 d . . .
N3 N 0.8708(3) 1.3803(2) -0.08328(13) 0.0443(10) Uani 1 1 d . . .
H3N H 0.8994 1.3500 -0.1045 0.053 Uiso 1 1 calc R . .
N2 N 0.6499(3) 1.0133(2) 0.10298(12) 0.0415(9) Uani 1 1 d . . .
H2N H 0.6323 1.0633 0.0941 0.050 Uiso 1 1 calc R . .
C5 C 0.6190(3) 0.9838(2) 0.14518(15) 0.0341(10) Uani 1 1 d . . .
C7 C 0.7319(3) 1.0113(2) 0.02455(15) 0.0332(10) Uani 1 1 d . . .
N1 N 0.5644(3) 1.0373(2) 0.16890(13) 0.0549(11) Uani 1 1 d . . .
H1N H 0.5482 1.0827 0.1524 0.066 Uiso 1 1 calc R . .
N4 N 0.8917(3) 1.2654(2) -0.03661(13) 0.0467(10) Uani 1 1 d . . .
H4N H 0.9234 1.2467 -0.0611 0.056 Uiso 1 1 calc R . .
C16 C 0.8189(3) 1.1318(2) -0.01169(15) 0.0318(10) Uani 1 1 d . . .
C19 C 0.8466(3) 1.4645(3) -0.10040(16) 0.0412(11) Uani 1 1 d . . .
C14 C 0.8843(3) 1.0733(3) -0.03823(16) 0.0412(11) Uani 1 1 d . . .
H16A H 0.9533 1.0614 -0.0161 0.049 Uiso 1 1 calc R . .
H16B H 0.9008 1.0986 -0.0694 0.049 Uiso 1 1 calc R . .
C18 C 0.8560(3) 1.3430(2) -0.04063(16) 0.0360(11) Uani 1 1 d . . .
C9 C 0.8224(4) 0.9943(3) -0.05143(17) 0.0450(12) Uani 1 1 d . . .
H20 H 0.8667 0.9570 -0.0690 0.054 Uiso 1 1 calc R . .
C8 C 0.7980(3) 0.9541(3) -0.00350(16) 0.0428(12) Uani 1 1 d . . .
H21A H 0.8663 0.9401 0.0186 0.051 Uiso 1 1 calc R . .
H21B H 0.7572 0.9035 -0.0122 0.051 Uiso 1 1 calc R . .
C15 C 0.7137(3) 1.1500(3) -0.04590(17) 0.0442(12) Uani 1 1 d . . .
H22A H 0.7284 1.1764 -0.0771 0.053 Uiso 1 1 calc R . .
H22B H 0.6701 1.1875 -0.0288 0.053 Uiso 1 1 calc R . .
C13 C 0.7953(3) 1.0904(2) 0.03665(15) 0.0335(10) Uani 1 1 d . . .
H24A H 0.8641 1.0786 0.0590 0.040 Uiso 1 1 calc R . .
H24B H 0.7533 1.1276 0.0548 0.040 Uiso 1 1 calc R . .
C6 C 0.7107(4) 0.9669(3) 0.07135(17) 0.0455(12) Uani 1 1 d . . .
H25A H 0.6708 0.9165 0.0609 0.055 Uiso 1 1 calc R . .
H25B H 0.7806 0.9513 0.0916 0.055 Uiso 1 1 calc R . .
C12 C 0.6268(3) 1.0313(3) -0.01105(17) 0.0483(12) Uani 1 1 d . . .
H28A H 0.5852 0.9810 -0.0197 0.058 Uiso 1 1 calc R . .
H28B H 0.5824 1.0680 0.0061 0.058 Uiso 1 1 calc R . .
C22 C 0.7266(4) 1.4820(3) -0.10729(19) 0.0625(14) Uani 1 1 d . . .
H33A H 0.6877 1.4421 -0.1303 0.094 Uiso 1 1 calc R . .
H33B H 0.7127 1.5363 -0.1214 0.094 Uiso 1 1 calc R . .
H33C H 0.7019 1.4789 -0.0746 0.094 Uiso 1 1 calc R . .
C10 C 0.7177(4) 1.0132(3) -0.08598(17) 0.0571(14) Uani 1 1 d . . .
H36A H 0.6768 0.9627 -0.0948 0.068 Uiso 1 1 calc R . .
H36B H 0.7332 1.0382 -0.1175 0.068 Uiso 1 1 calc R . .
C4 C 0.5266(4) 1.0326(3) 0.21834(16) 0.0495(13) Uani 1 1 d . . .
C17 C 0.8821(4) 1.2106(2) 0.00446(16) 0.0446(12) Uani 1 1 d . . .
H40A H 0.8458 1.2393 0.0293 0.053 Uiso 1 1 calc R . .
H40B H 0.9553 1.1960 0.0215 0.053 Uiso 1 1 calc R . .
C21 C 0.8840(4) 1.4707(3) -0.15116(18) 0.0659(16) Uani 1 1 d . . .
H42A H 0.9622 1.4628 -0.1467 0.099 Uiso 1 1 calc R . .
H42B H 0.8659 1.5243 -0.1657 0.099 Uiso 1 1 calc R . .
H42C H 0.8482 1.4291 -0.1739 0.099 Uiso 1 1 calc R . .
C20 C 0.9093(4) 1.5256(3) -0.06403(19) 0.0665(15) Uani 1 1 d . . .
H43A H 0.8836 1.5233 -0.0315 0.100 Uiso 1 1 calc R . .
H43B H 0.8980 1.5801 -0.0781 0.100 Uiso 1 1 calc R . .
H43C H 0.9862 1.5125 -0.0592 0.100 Uiso 1 1 calc R . .
C11 C 0.6510(4) 1.0713(3) -0.05915(18) 0.0543(13) Uani 1 1 d . . .
H44 H 0.5818 1.0837 -0.0818 0.065 Uiso 1 1 calc R . .
C2 C 0.6211(4) 1.0222(4) 0.25922(18) 0.0732(17) Uani 1 1 d . . .
H47A H 0.6541 0.9693 0.2558 0.110 Uiso 1 1 calc R . .
H47B H 0.5972 1.0257 0.2921 0.110 Uiso 1 1 calc R . .
H47C H 0.6740 1.0648 0.2566 0.110 Uiso 1 1 calc R . .
C1 C 0.4725(7) 1.1144(4) 0.2241(2) 0.138(4) Uani 1 1 d . . .
H48A H 0.5252 1.1579 0.2236 0.207 Uiso 1 1 calc R . .
H48B H 0.4450 1.1157 0.2562 0.207 Uiso 1 1 calc R . .
H48C H 0.4127 1.1220 0.1963 0.207 Uiso 1 1 calc R . .
C3 C 0.4467(4) 0.9649(4) 0.21931(19) 0.086(2) Uani 1 1 d . . .
H49A H 0.3885 0.9703 0.1905 0.129 Uiso 1 1 calc R . .
H49B H 0.4167 0.9675 0.2507 0.129 Uiso 1 1 calc R . .
H49C H 0.4831 0.9129 0.2173 0.129 Uiso 1 1 calc R . .
S3 S 0.07153(9) 0.77680(8) 0.15968(5) 0.0499(3) Uani 1 1 d . . .
S4 S -0.52713(10) 0.78656(8) -0.11306(5) 0.0595(4) Uani 1 1 d . . .
N7 N -0.7066(3) 0.7063(2) -0.10012(13) 0.0427(9) Uani 1 1 d . . .
H7N H -0.7406 0.6821 -0.0781 0.051 Uiso 1 1 calc R . .
N5 N -0.0728(3) 0.8811(2) 0.18711(13) 0.0411(9) Uani 1 1 d . . .
H5N H -0.1415 0.8903 0.1876 0.049 Uiso 1 1 calc R . .
N8 N -0.5740(3) 0.7136(2) -0.03261(13) 0.0428(9) Uani 1 1 d . . .
H8N H -0.6161 0.6829 -0.0175 0.051 Uiso 1 1 calc R . .
C37 C -0.3127(3) 0.7143(2) 0.05975(15) 0.0348(10) Uani 1 1 d . . .
H6A H -0.2681 0.7182 0.0327 0.042 Uiso 1 1 calc R . .
H6B H -0.3203 0.7693 0.0732 0.042 Uiso 1 1 calc R . .
N6 N -0.1412(3) 0.7723(2) 0.14327(13) 0.0429(9) Uani 1 1 d . . .
H6N H -0.2037 0.7962 0.1430 0.052 Uiso 1 1 calc R . .
C38 C -0.4247(3) 0.6813(2) 0.03757(14) 0.0304(10) Uani 1 1 d . . .
C36 C -0.4918(3) 0.6767(2) 0.08014(14) 0.0338(10) Uani 1 1 d . . .
H13A H -0.5645 0.6557 0.0669 0.041 Uiso 1 1 calc R . .
H13B H -0.4998 0.7315 0.0939 0.041 Uiso 1 1 calc R . .
C40 C -0.6075(4) 0.7338(2) -0.08086(16) 0.0367(11) Uani 1 1 d . . .
C26 C 0.0009(4) 0.9443(3) 0.21242(18) 0.0489(13) Uani 1 1 d . . .
C29 C -0.2559(3) 0.6596(2) 0.10205(16) 0.0358(11) Uani 1 1 d . . .
C31 C -0.4364(3) 0.6209(3) 0.12208(16) 0.0407(11) Uani 1 1 d . . .
H26 H -0.4809 0.6186 0.1497 0.049 Uiso 1 1 calc R . .
C39 C -0.4717(3) 0.7400(3) -0.00390(16) 0.0440(12) Uani 1 1 d . . .
H27A H -0.4821 0.7932 0.0115 0.053 Uiso 1 1 calc R . .
H27B H -0.4192 0.7473 -0.0273 0.053 Uiso 1 1 calc R . .
C27 C -0.0531(3) 0.8125(3) 0.16368(15) 0.0374(11) Uani 1 1 d . . .
C30 C -0.3257(3) 0.6548(3) 0.14315(16) 0.0435(12) Uani 1 1 d . . .
H30A H -0.3336 0.7094 0.1572 0.052 Uiso 1 1 calc R . .
H30B H -0.2904 0.6197 0.1708 0.052 Uiso 1 1 calc R . .
C41 C -0.7682(4) 0.7099(3) -0.15217(16) 0.0470(12) Uani 1 1 d . . .
C33 C -0.3577(3) 0.5408(3) 0.0600(2) 0.0502(13) Uani 1 1 d . . .
H32 H -0.3501 0.4853 0.0461 0.060 Uiso 1 1 calc R . .
C28 C -0.1418(3) 0.6910(2) 0.12110(17) 0.0403(11) Uani 1 1 d . . .
H34A H -0.1049 0.6531 0.1467 0.048 Uiso 1 1 calc R . .
H34B H -0.1007 0.6922 0.0927 0.048 Uiso 1 1 calc R . .
C34 C -0.2459(3) 0.5742(3) 0.08049(19) 0.0499(13) Uani 1 1 d . . .
H35A H -0.2020 0.5763 0.0531 0.060 Uiso 1 1 calc R . .
H35B H -0.2093 0.5381 0.1073 0.060 Uiso 1 1 calc R . .
C32 C -0.4263(4) 0.5363(3) 0.1015(2) 0.0564(14) Uani 1 1 d . . .
H37A H -0.4985 0.5146 0.0878 0.068 Uiso 1 1 calc R . .
H37B H -0.3921 0.4999 0.1287 0.068 Uiso 1 1 calc R . .
C35 C -0.4106(3) 0.5958(3) 0.01780(17) 0.0444(12) Uani 1 1 d . . .
H39A H -0.4819 0.5735 0.0031 0.053 Uiso 1 1 calc R . .
H39B H -0.3656 0.5979 -0.0091 0.053 Uiso 1 1 calc R . .
C44 C -0.7969(4) 0.7972(3) -0.16734(19) 0.0679(15) Uani 1 1 d . . .
H41A H -0.8374 0.8214 -0.1429 0.102 Uiso 1 1 calc R . .
H41B H -0.8409 0.7981 -0.2009 0.102 Uiso 1 1 calc R . .
H41C H -0.7307 0.8282 -0.1679 0.102 Uiso 1 1 calc R . .
C24 C -0.0726(4) 1.0077(3) 0.2308(2) 0.0647(15) Uani 1 1 d . . .
H45A H -0.1248 1.0271 0.2023 0.097 Uiso 1 1 calc R . .
H45B H -0.0291 1.0532 0.2460 0.097 Uiso 1 1 calc R . .
H45C H -0.1111 0.9834 0.2560 0.097 Uiso 1 1 calc R . .
C42 C -0.7052(4) 0.6703(3) -0.18936(17) 0.0708(16) Uani 1 1 d . . .
H46A H -0.6407 0.7023 -0.1916 0.106 Uiso 1 1 calc R . .
H46B H -0.7504 0.6675 -0.2226 0.106 Uiso 1 1 calc R . .
H46C H -0.6840 0.6156 -0.1778 0.106 Uiso 1 1 calc R . .
C43 C -0.8716(4) 0.6622(3) -0.14925(19) 0.0677(15) Uani 1 1 d . . .
H50A H -0.8531 0.6068 -0.1383 0.101 Uiso 1 1 calc R . .
H50B H -0.9168 0.6612 -0.1825 0.101 Uiso 1 1 calc R . .
H50C H -0.9110 0.6882 -0.1250 0.101 Uiso 1 1 calc R . .
C23 C 0.0752(4) 0.9100(4) 0.2570(2) 0.0820(19) Uani 1 1 d . . .
H51A H 0.0325 0.8850 0.2802 0.123 Uiso 1 1 calc R . .
H51B H 0.1194 0.9534 0.2743 0.123 Uiso 1 1 calc R . .
H51C H 0.1220 0.8691 0.2453 0.123 Uiso 1 1 calc R . .
C25 C 0.0633(5) 0.9837(3) 0.1753(2) 0.094(2) Uani 1 1 d . . .
H53A H 0.1137 0.9444 0.1649 0.140 Uiso 1 1 calc R . .
H53B H 0.1035 1.0301 0.1913 0.140 Uiso 1 1 calc R . .
H53C H 0.0131 1.0019 0.1457 0.140 Uiso 1 1 calc R . .

loop_
_atom_site_aniso_label
_atom_site_aniso_U_11
_atom_site_aniso_U_22
_atom_site_aniso_U_33
_atom_site_aniso_U_23
_atom_site_aniso_U_13
_atom_site_aniso_U_12
S1 0.0542(8) 0.0391(6) 0.0419(7) 0.0031(6) 0.0175(6) 0.0046(6)
S2 0.0629(8) 0.0429(7) 0.0396(7) -0.0028(6) 0.0214(6) -0.0043(6)
N3 0.057(2) 0.036(2) 0.047(2) 0.0051(18) 0.028(2) 0.0082(18)
N2 0.058(2) 0.034(2) 0.039(2) 0.0066(17) 0.026(2) 0.0063(18)
C5 0.033(2) 0.037(2) 0.034(2) -0.006(2) 0.010(2) 0.002(2)
C7 0.031(3) 0.041(3) 0.031(2) 0.002(2) 0.012(2) -0.007(2)
N1 0.085(3) 0.052(2) 0.036(2) 0.0166(19) 0.035(2) 0.030(2)
N4 0.062(3) 0.036(2) 0.049(2) 0.0035(18) 0.029(2) 0.0033(19)
C16 0.027(2) 0.036(3) 0.033(2) 0.0031(19) 0.009(2) 0.0011(19)
C19 0.045(3) 0.043(3) 0.039(3) 0.006(2) 0.016(2) 0.003(2)
C14 0.038(3) 0.050(3) 0.039(3) 0.008(2) 0.018(2) -0.001(2)
C18 0.036(3) 0.034(3) 0.040(3) 0.006(2) 0.011(2) -0.009(2)
C9 0.048(3) 0.047(3) 0.046(3) -0.014(2) 0.026(3) -0.002(2)
C8 0.041(3) 0.044(3) 0.048(3) -0.011(2) 0.021(2) -0.006(2)
C15 0.036(3) 0.057(3) 0.039(3) 0.014(2) 0.007(2) 0.008(2)
C13 0.034(2) 0.035(2) 0.032(2) -0.0022(19) 0.005(2) 0.0064(19)
C6 0.051(3) 0.040(3) 0.052(3) -0.007(2) 0.027(3) 0.000(2)
C12 0.030(3) 0.057(3) 0.060(3) -0.005(3) 0.012(3) -0.010(2)
C22 0.055(3) 0.077(4) 0.053(3) 0.016(3) 0.003(3) 0.007(3)
C10 0.063(4) 0.071(4) 0.039(3) -0.011(3) 0.012(3) -0.024(3)
C4 0.066(3) 0.057(3) 0.031(3) 0.011(2) 0.024(3) 0.021(3)
C17 0.054(3) 0.038(3) 0.042(3) 0.009(2) 0.010(2) 0.000(2)
C21 0.084(4) 0.065(3) 0.058(3) 0.021(3) 0.040(3) 0.012(3)
C20 0.081(4) 0.056(3) 0.060(3) 0.009(3) 0.006(3) -0.019(3)
C11 0.031(3) 0.085(4) 0.044(3) 0.007(3) -0.003(2) -0.006(3)
C2 0.074(4) 0.109(5) 0.037(3) -0.016(3) 0.009(3) 0.006(3)
C1 0.243(9) 0.113(6) 0.089(5) 0.048(4) 0.118(6) 0.104(6)
C3 0.061(4) 0.154(6) 0.052(4) -0.023(4) 0.034(3) -0.026(4)
S3 0.0346(7) 0.0628(8) 0.0534(8) -0.0186(6) 0.0101(6) -0.0029(6)
S4 0.0572(8) 0.0690(9) 0.0536(8) 0.0278(7) 0.0124(7) 0.0034(7)
N7 0.047(2) 0.049(2) 0.032(2) 0.0046(18) 0.006(2) 0.001(2)
N5 0.032(2) 0.042(2) 0.049(2) -0.0185(19) 0.0069(19) -0.0030(18)
N8 0.043(2) 0.057(2) 0.028(2) 0.0121(18) 0.0041(19) -0.0079(19)
C37 0.035(3) 0.038(2) 0.030(2) -0.008(2) 0.002(2) -0.001(2)
N6 0.033(2) 0.036(2) 0.056(3) -0.0171(19) -0.003(2) 0.0007(18)
C38 0.026(2) 0.035(2) 0.028(2) -0.0039(19) -0.003(2) -0.0010(19)
C36 0.028(2) 0.037(2) 0.035(3) -0.002(2) 0.000(2) 0.002(2)
C40 0.044(3) 0.033(3) 0.033(3) 0.002(2) 0.004(2) 0.013(2)
C26 0.054(3) 0.049(3) 0.046(3) -0.015(2) 0.014(3) -0.017(3)
C29 0.026(2) 0.036(2) 0.043(3) -0.010(2) -0.002(2) 0.004(2)
C31 0.037(3) 0.045(3) 0.039(3) 0.010(2) 0.002(2) 0.003(2)
C39 0.037(3) 0.053(3) 0.039(3) 0.005(2) -0.002(2) -0.005(2)
C27 0.045(3) 0.040(3) 0.026(2) 0.001(2) 0.004(2) -0.002(2)
C30 0.043(3) 0.044(3) 0.039(3) 0.007(2) -0.008(2) 0.005(2)
C41 0.056(3) 0.049(3) 0.030(3) 0.001(2) -0.008(2) 0.008(3)
C33 0.033(3) 0.030(3) 0.081(4) -0.022(3) -0.009(3) 0.006(2)
C28 0.033(3) 0.038(3) 0.047(3) -0.011(2) -0.004(2) 0.007(2)
C34 0.036(3) 0.037(3) 0.072(4) -0.013(2) -0.005(3) 0.010(2)
C32 0.043(3) 0.038(3) 0.081(4) 0.016(3) -0.009(3) -0.003(2)
C35 0.032(3) 0.053(3) 0.048(3) -0.018(2) 0.004(2) -0.007(2)
C44 0.087(4) 0.056(3) 0.051(3) -0.005(3) -0.017(3) 0.014(3)
C24 0.072(4) 0.054(3) 0.070(4) -0.029(3) 0.018(3) -0.013(3)
C42 0.100(4) 0.076(4) 0.036(3) -0.010(3) 0.008(3) 0.020(3)
C43 0.067(4) 0.083(4) 0.045(3) -0.003(3) -0.016(3) -0.009(3)
C23 0.072(4) 0.100(5) 0.066(4) -0.033(4) -0.014(3) 0.000(3)
C25 0.126(5) 0.072(4) 0.099(5) -0.034(4) 0.068(4) -0.052(4)

loop_
_atom_type_symbol
_atom_type_description
_atom_type_scat_dispersion_real
_atom_type_scat_dispersion_imag
_atom_type_scat_source
C C 0.0033 0.0016 'International Tables Vol C Tables 4.2.6.8 and 6.1.1.4'
H H 0.0000 0.0000 'International Tables Vol C Tables 4.2.6.8 and 6.1.1.4'
N N 0.0061 0.0033 'International Tables Vol C Tables 4.2.6.8 and 6.1.1.4'
S S 0.1246 0.1234 'International Tables Vol C Tables 4.2.6.8 and 6.1.1.4'

loop_
_geom_angle_atom_site_label_1
_geom_angle_atom_site_label_2
_geom_angle_atom_site_label_3
_geom_angle
_geom_angle_site_symmetry_1
_geom_angle_site_symmetry_3
_geom_angle_publ_flag
C18 N3 C19 130.4(3) . . ?
C5 N2 C6 123.5(3) . . ?
N1 C5 N2 113.7(4) . . ?
N1 C5 S1 124.1(3) . . ?
N2 C5 S1 122.3(3) . . ?
C6 C7 C8 106.9(3) . . ?
C6 C7 C12 111.8(3) . . ?
C8 C7 C12 107.8(3) . . ?
C6 C7 C13 113.0(3) . . ?
C8 C7 C13 108.9(3) . . ?
C12 C7 C13 108.3(3) . . ?
C5 N1 C4 130.8(4) . . ?
C18 N4 C17 125.7(3) . . ?
C15 C16 C14 109.1(3) . . ?
C15 C16 C13 109.4(3) . . ?
C14 C16 C13 107.9(3) . . ?
C15 C16 C17 111.1(3) . . ?
C14 C16 C17 112.0(3) . . ?
C13 C16 C17 107.3(3) . . ?
N3 C19 C21 105.4(3) . . ?
N3 C19 C22 111.6(4) . . ?
C21 C19 C22 108.9(4) . . ?
N3 C19 C20 111.3(4) . . ?
C21 C19 C20 109.0(4) . . ?
C22 C19 C20 110.5(4) . . ?
C16 C14 C9 111.0(3) . . ?
N3 C18 N4 114.4(4) . . ?
N3 C18 S2 122.7(3) . . ?
N4 C18 S2 122.9(3) . . ?
C10 C9 C8 109.5(4) . . ?
C10 C9 C14 108.9(4) . . ?
C8 C9 C14 109.9(4) . . ?
C9 C8 C7 110.2(4) . . ?
C16 C15 C11 109.7(4) . . ?
C7 C13 C16 111.3(3) . . ?
N2 C6 C7 114.2(3) . . ?
C11 C12 C7 110.5(3) . . ?
C9 C10 C11 109.2(4) . . ?
N1 C4 C2 109.5(4) . . ?
N1 C4 C3 111.4(4) . . ?
C2 C4 C3 110.8(4) . . ?
N1 C4 C1 104.9(4) . . ?
C2 C4 C1 109.9(5) . . ?
C3 C4 C1 110.2(5) . . ?
N4 C17 C16 114.5(4) . . ?
C12 C11 C10 109.1(4) . . ?
C12 C11 C15 109.7(4) . . ?
C10 C11 C15 110.0(4) . . ?
C40 N7 C41 131.0(4) . . ?
C27 N5 C26 131.3(4) . . ?
C40 N8 C39 123.4(4) . . ?
C29 C37 C38 111.5(3) . . ?
C27 N6 C28 125.0(3) . . ?
C39 C38 C36 112.5(3) . . ?
C39 C38 C35 112.8(3) . . ?
C36 C38 C35 108.8(3) . . ?
C39 C38 C37 106.3(3) . . ?
C36 C38 C37 108.0(3) . . ?
C35 C38 C37 108.2(3) . . ?
C38 C36 C31 109.9(3) . . ?
N8 C40 N7 114.4(4) . . ?
N8 C40 S4 120.5(4) . . ?
N7 C40 S4 125.0(3) . . ?
N5 C26 C23 111.0(4) . . ?
N5 C26 C25 110.6(4) . . ?
C23 C26 C25 111.5(5) . . ?
N5 C26 C24 105.3(4) . . ?
C23 C26 C24 109.3(4) . . ?
C25 C26 C24 108.9(4) . . ?
C30 C29 C28 113.2(3) . . ?
C30 C29 C37 108.3(3) . . ?
C28 C29 C37 110.3(3) . . ?
C30 C29 C34 108.5(4) . . ?
C28 C29 C34 107.9(3) . . ?
C37 C29 C34 108.5(3) . . ?
C32 C31 C30 110.4(3) . . ?
C32 C31 C36 110.0(4) . . ?
C30 C31 C36 109.3(3) . . ?
N8 C39 C38 113.7(3) . . ?
N6 C27 N5 114.3(4) . . ?
N6 C27 S3 121.1(3) . . ?
N5 C27 S3 124.6(3) . . ?
C29 C30 C31 110.5(3) . . ?
N7 C41 C42 110.7(4) . . ?
N7 C41 C44 110.7(4) . . ?
C42 C41 C44 110.9(4) . . ?
N7 C41 C43 104.4(4) . . ?
C42 C41 C43 110.5(4) . . ?
C44 C41 C43 109.5(4) . . ?
C32 C33 C35 110.2(3) . . ?
C32 C33 C34 110.6(4) . . ?
C35 C33 C34 108.6(4) . . ?
N6 C28 C29 112.8(3) . . ?
C33 C34 C29 110.0(3) . . ?
C31 C32 C33 108.3(4) . . ?
C33 C35 C38 110.8(3) . . ?

loop_
_geom_bond_atom_site_label_1
_geom_bond_atom_site_label_2
_geom_bond_distance
_geom_bond_site_symmetry_2
_geom_bond_publ_flag
S1 C5 1.687(4) . ?
S2 C18 1.687(4) . ?
N3 C18 1.342(5) . ?
N3 C19 1.482(5) . ?
N2 C5 1.349(5) . ?
N2 C6 1.453(5) . ?
C5 N1 1.344(5) . ?
C7 C6 1.519(5) . ?
C7 C8 1.537(5) . ?
C7 C12 1.538(6) . ?
C7 C13 1.540(5) . ?
N1 C4 1.485(5) . ?
N4 C18 1.359(5) . ?
N4 C17 1.449(5) . ?
C16 C15 1.516(6) . ?
C16 C14 1.521(5) . ?
C16 C13 1.540(5) . ?
C16 C17 1.553(6) . ?
C19 C21 1.519(6) . ?
C19 C22 1.519(6) . ?
C19 C20 1.534(6) . ?
C14 C9 1.534(6) . ?
C9 C10 1.516(6) . ?
C9 C8 1.525(6) . ?
C15 C11 1.534(6) . ?
C12 C11 1.528(6) . ?
C10 C11 1.532(6) . ?
C4 C2 1.493(7) . ?
C4 C3 1.509(7) . ?
C4 C1 1.535(7) . ?
S3 C27 1.695(4) . ?
S4 C40 1.679(4) . ?
N7 C40 1.350(5) . ?
N7 C41 1.487(5) . ?
N5 C27 1.341(5) . ?
N5 C26 1.489(5) . ?
N8 C40 1.340(5) . ?
N8 C39 1.457(5) . ?
C37 C29 1.536(6) . ?
C37 C38 1.539(5) . ?
N6 C27 1.332(5) . ?
N6 C28 1.470(5) . ?
C38 C39 1.524(6) . ?
C38 C36 1.531(5) . ?
C38 C35 1.532(5) . ?
C36 C31 1.535(5) . ?
C26 C23 1.506(7) . ?
C26 C25 1.513(6) . ?
C26 C24 1.534(6) . ?
C29 C30 1.522(6) . ?
C29 C28 1.535(5) . ?
C29 C34 1.541(5) . ?
C31 C32 1.519(6) . ?
C31 C30 1.524(6) . ?
C41 C42 1.522(6) . ?
C41 C44 1.530(6) . ?
C41 C43 1.534(6) . ?
C33 C32 1.520(6) . ?
C33 C35 1.521(6) . ?
C33 C34 1.529(6) . ?
